data_4134097
loop_
_publ_author_name
'Li, Zhenghua'
'Zhang, Liang'
'Nishiura, Masayoshi'
'Luo, Gen'
'Luo, Yi'
'Hou, Zhaomin'

_publ_section_title
;
 CO<sub>2</sub> Activation by Lewis Pairs Generated Under Copper Catalysis
 Enables Difunctionalization of Imines.
;
_journal_issue 4
_journal_name_full 'Journal of the American Chemical Society'
_journal_page_first 1966
_journal_page_last 1974
_journal_paper_doi 10.1021/jacs.9b11423
_journal_volume 142
_journal_year 2020
_chemical_absolute_configuration ad
_chemical_formula_moiety 'C46 H74 B2 Li2 N2 O14 S2'
_chemical_formula_sum 'C46 H74 B2 Li2 N2 O14 S2'
_chemical_formula_weight 978.69
_space_group_crystal_system triclinic
_space_group_IT_number 1
_space_group_name_Hall 'P 1'
_space_group_name_H-M_alt 'P 1'
_atom_sites_solution_hydrogens mixed
_audit_creation_method SHELXL-2018/3
_cell_angle_alpha 88.0590(10)
_cell_angle_beta 78.7390(10)
_cell_angle_gamma 76.4050(10)
_cell_formula_units_Z 1
_cell_length_a 10.0240(4)
_cell_length_b 11.6749(4)
_cell_length_c 11.9422(4)
_cell_measurement_reflns_used 198
_cell_measurement_temperature 173(2)
_cell_measurement_theta_max 24.99
_cell_measurement_theta_min 2.44
_cell_volume 1332.17(8)
_computing_cell_refinement 'Bruker SMART APEX3 v2016.1-0'
_computing_data_collection 'Bruker SMART APEX3 v2016.1-0'
_computing_data_reduction 'Bruker SMART APEX3 v2016.1-0'
_computing_molecular_graphics 'Ortep-3 for Windows (Farrugia, 2012)'
_computing_publication_material 'WinGX publication routines (Farrugia, 2012)'
_computing_structure_refinement 'SHELXL-2018/3 (Sheldrick, 2018)'
_computing_structure_solution 'SHELXT 2014/5 (Sheldrick, 2014)'
_diffrn_ambient_temperature 173(2)
_diffrn_measured_fraction_theta_full 0.998
_diffrn_measured_fraction_theta_max 0.998
_diffrn_measurement_device_type 'Bruker D8 Quest with CMOS'
_diffrn_measurement_method 'phi and omega scan'
_diffrn_radiation_type MoK\a
_diffrn_radiation_wavelength 0.71073
_diffrn_reflns_av_R_equivalents 0.0304
_diffrn_reflns_av_unetI/netI 0.0342
_diffrn_reflns_Laue_measured_fraction_full 0.998
_diffrn_reflns_Laue_measured_fraction_max 0.998
_diffrn_reflns_limit_h_max 11
_diffrn_reflns_limit_h_min -11
_diffrn_reflns_limit_k_max 13
_diffrn_reflns_limit_k_min -13
_diffrn_reflns_limit_l_max 14
_diffrn_reflns_limit_l_min -12
_diffrn_reflns_number 23020
_diffrn_reflns_point_group_measured_fraction_full 0.901
_diffrn_reflns_point_group_measured_fraction_max 0.901
_diffrn_reflns_theta_full 25.030
_diffrn_reflns_theta_max 25.030
_diffrn_reflns_theta_min 1.795
_exptl_absorpt_coefficient_mu 0.161
_exptl_absorpt_correction_T_max 0.7452
_exptl_absorpt_correction_T_min 0.7077
_exptl_absorpt_correction_type multi-scan
_exptl_absorpt_process_details SADABS
_exptl_crystal_colour colorless
_exptl_crystal_density_diffrn 1.220
_exptl_crystal_description cubic
_exptl_crystal_F_000 524
_exptl_crystal_size_max 0.450
_exptl_crystal_size_mid 0.400
_exptl_crystal_size_min 0.400
_refine_diff_density_max 0.346
_refine_diff_density_min -0.395
_refine_diff_density_rms 0.037
_refine_ls_abs_structure_details
;
 Flack x determined using 3223 quotients [(I+)-(I-)]/[(I+)+(I-)]
 (Parsons, Flack and Wagner, Acta Cryst. B69 (2013) 249-259).
;
_refine_ls_abs_structure_Flack 0.00(2)
_refine_ls_extinction_method none
_refine_ls_goodness_of_fit_ref 1.029
_refine_ls_hydrogen_treatment mixed
_refine_ls_matrix_type full
_refine_ls_number_parameters 631
_refine_ls_number_reflns 8479
_refine_ls_number_restraints 3
_refine_ls_restrained_S_all 1.029
_refine_ls_R_factor_all 0.0399
_refine_ls_R_factor_gt 0.0346
_refine_ls_shift/su_max 0.000
_refine_ls_shift/su_mean 0.000
_refine_ls_structure_factor_coef Fsqd
_refine_ls_weighting_details 'w=1/[\s^2^(Fo^2^)+(0.0570P)^2^+0.1646P] where P=(Fo^2^+2Fc^2^)/3'
_refine_ls_weighting_scheme calc
_refine_ls_wR_factor_gt 0.0874
_refine_ls_wR_factor_ref 0.0907
_reflns_Friedel_coverage 0.806
_reflns_Friedel_fraction_full 0.804
_reflns_Friedel_fraction_max 0.804
_reflns_number_gt 7827
_reflns_number_total 8479
_reflns_threshold_expression 'I > 2\s(I)'
_cod_data_source_file ja9b11423_si_004.cif
_cod_data_source_block shelx
_cod_database_code 4134097
_shelx_shelxl_version_number 2018/3
_shelx_space_group_comment
;
The symmetry employed for this shelxl refinement is uniquely defined
by the following loop, which should always be used as a source of
symmetry information in preference to the above space-group names.
They are only intended as comments.
;
_shelx_estimated_absorpt_t_min 0.931
_shelx_estimated_absorpt_t_max 0.938

loop_
_space_group_symop_operation_xyz
'x, y, z'

loop_
_atom_site_label
_atom_site_type_symbol
_atom_site_fract_x
_atom_site_fract_y
_atom_site_fract_z
_atom_site_U_iso_or_equiv
_atom_site_adp_type
_atom_site_occupancy
_atom_site_site_symmetry_order
_atom_site_calc_flag
_atom_site_refinement_flags_posn
_atom_site_refinement_flags_adp
C1 C 0.4905(3) 0.3635(3) 0.2315(3) 0.0253(7) Uani 1 1 d . .
C2 C 0.4334(3) 0.2585(3) 0.2163(3) 0.0264(7) Uani 1 1 d . .
C3 C 0.4041(3) 0.2375(3) 0.1112(3) 0.0313(7) Uani 1 1 d . .
H3 H 0.414515 0.293337 0.052266 0.038 Uiso 1 1 calc R U
C4 C 0.3599(3) 0.1379(3) 0.0889(3) 0.0345(8) Uani 1 1 d . .
H4 H 0.342823 0.125116 0.015333 0.041 Uiso 1 1 calc R U
C5 C 0.3412(3) 0.0574(3) 0.1748(3) 0.0308(7) Uani 1 1 d . .
C6 C 0.3681(4) 0.0770(3) 0.2809(3) 0.0368(8) Uani 1 1 d . .
H6 H 0.354501 0.022354 0.340419 0.044 Uiso 1 1 calc R U
C7 C 0.4145(4) 0.1755(3) 0.3010(3) 0.0359(8) Uani 1 1 d . .
H7 H 0.434012 0.186871 0.374022 0.043 Uiso 1 1 calc R U
C8 C 0.2791(4) -0.0692(3) 0.0511(3) 0.0454(9) Uani 1 1 d . .
H8A H 0.201159 -0.009409 0.030950 0.068 Uiso 1 1 calc R U
H8B H 0.258279 -0.147115 0.050493 0.068 Uiso 1 1 calc R U
H8C H 0.364746 -0.068461 -0.004643 0.068 Uiso 1 1 calc R U
C9 C 0.8369(4) 0.1738(3) 0.1949(3) 0.0376(8) Uani 1 1 d . .
C10 C 0.8839(3) 0.2847(3) 0.1473(3) 0.0323(7) Uani 1 1 d . .
C11 C 0.7852(5) 0.1109(3) 0.1080(4) 0.0515(11) Uani 1 1 d . .
H11A H 0.732933 0.055346 0.147426 0.077 Uiso 1 1 calc R U
H11B H 0.865402 0.067997 0.052598 0.077 Uiso 1 1 calc R U
H11C H 0.724023 0.169056 0.068047 0.077 Uiso 1 1 calc R U
C12 C 0.9455(5) 0.0869(4) 0.2476(4) 0.0608(13) Uani 1 1 d . .
H12A H 0.967476 0.125242 0.311206 0.091 Uiso 1 1 calc R U
H12B H 1.030674 0.060786 0.189791 0.091 Uiso 1 1 calc R U
H12C H 0.908279 0.018610 0.275842 0.091 Uiso 1 1 calc R U
C13 C 0.9679(4) 0.2724(4) 0.0249(3) 0.0427(9) Uani 1 1 d . .
H13A H 0.915311 0.244358 -0.025132 0.064 Uiso 1 1 calc R U
H13B H 1.057779 0.215884 0.022811 0.064 Uiso 1 1 calc R U
H13C H 0.984536 0.349231 -0.001367 0.064 Uiso 1 1 calc R U
C14 C 0.9633(4) 0.3337(4) 0.2232(3) 0.0463(10) Uani 1 1 d . .
H14A H 0.974772 0.411665 0.196146 0.069 Uiso 1 1 calc R U
H14B H 1.055519 0.280551 0.220379 0.069 Uiso 1 1 calc R U
H14C H 0.910788 0.340527 0.301972 0.069 Uiso 1 1 calc R U
C15 C 0.5075(3) 0.4704(3) 0.3941(3) 0.0250(6) Uani 1 1 d . .
C16 C 0.7386(7) 0.6538(4) 0.2058(6) 0.0839(19) Uani 1 1 d . .
H16A H 0.834689 0.605702 0.179739 0.101 Uiso 1 1 calc R U
H16B H 0.706747 0.636134 0.286911 0.101 Uiso 1 1 calc R U
C17 C 0.5774(6) 0.7369(4) 0.0960(5) 0.0668(14) Uani 1 1 d . .
H17A H 0.483954 0.765740 0.144583 0.080 Uiso 1 1 calc R U
H17B H 0.565049 0.726080 0.017061 0.080 Uiso 1 1 calc R U
C18 C 0.7360(7) 0.7790(5) 0.1923(7) 0.0944(15) Uani 1 1 d . .
H18A H 0.685808 0.822796 0.263587 0.113 Uiso 1 1 calc R U
H18B H 0.832502 0.790712 0.175010 0.113 Uiso 1 1 calc R U
C19 C 0.6638(7) 0.8216(5) 0.0979(7) 0.0944(15) Uani 1 1 d . .
H19A H 0.731067 0.820096 0.024980 0.113 Uiso 1 1 calc R U
H19B H 0.605506 0.902653 0.113243 0.113 Uiso 1 1 calc R U
C20 C 0.5130(3) 0.6628(3) 0.7192(3) 0.0252(6) Uani 1 1 d . .
C21 C 0.5773(3) 0.7670(3) 0.6939(3) 0.0254(7) Uani 1 1 d . .
C22 C 0.6273(4) 0.7962(3) 0.5840(3) 0.0358(8) Uani 1 1 d . .
H22 H 0.618468 0.750869 0.522482 0.043 Uiso 1 1 calc R U
C23 C 0.6912(4) 0.8917(3) 0.5603(3) 0.0388(8) Uani 1 1 d . .
H23 H 0.724073 0.911006 0.483590 0.047 Uiso 1 1 calc R U
C24 C 0.7057(4) 0.9570(3) 0.6492(3) 0.0327(7) Uani 1 1 d . .
C25 C 0.6529(4) 0.9307(3) 0.7608(3) 0.0340(8) Uani 1 1 d . .
H25 H 0.660529 0.976863 0.822153 0.041 Uiso 1 1 calc R U
C26 C 0.5894(3) 0.8375(3) 0.7826(3) 0.0294(7) Uani 1 1 d . .
H26 H 0.552983 0.820644 0.859300 0.035 Uiso 1 1 calc R U
C27 C 0.8405(5) 1.0698(4) 0.5243(4) 0.0538(11) Uani 1 1 d . .
H27A H 0.904513 0.996760 0.491435 0.081 Uiso 1 1 calc R U
H27B H 0.893319 1.130043 0.527245 0.081 Uiso 1 1 calc R U
H27C H 0.770085 1.097427 0.476807 0.081 Uiso 1 1 calc R U
C28 C 0.4904(3) 0.5584(3) 0.8962(3) 0.0272(7) Uani 1 1 d . .
C29 C 0.1581(3) 0.8449(3) 0.7708(3) 0.0363(8) Uani 1 1 d . .
C30 C 0.1181(3) 0.7268(3) 0.7572(3) 0.0313(7) Uani 1 1 d . .
C31 C 0.2010(5) 0.9020(4) 0.6585(4) 0.0512(10) Uani 1 1 d . .
H31A H 0.247948 0.963920 0.670780 0.077 Uiso 1 1 calc R U
H31B H 0.117798 0.936554 0.626474 0.077 Uiso 1 1 calc R U
H31C H 0.265092 0.842468 0.605226 0.077 Uiso 1 1 calc R U
C32 C 0.0454(4) 0.9337(4) 0.8507(4) 0.0585(13) Uani 1 1 d . .
H32A H 0.023395 0.897735 0.925275 0.088 Uiso 1 1 calc R U
H32B H -0.039164 0.956058 0.817726 0.088 Uiso 1 1 calc R U
H32C H 0.079955 1.003977 0.859936 0.088 Uiso 1 1 calc R U
C33 C 0.0331(4) 0.7251(3) 0.6661(3) 0.0396(9) Uani 1 1 d . .
H33A H 0.084986 0.744393 0.592281 0.059 Uiso 1 1 calc R U
H33B H -0.056136 0.783404 0.685343 0.059 Uiso 1 1 calc R U
H33C H 0.015443 0.646532 0.661569 0.059 Uiso 1 1 calc R U
C34 C 0.0458(4) 0.6822(4) 0.8689(3) 0.0456(9) Uani 1 1 d . .
H34A H 0.039316 0.600996 0.857965 0.068 Uiso 1 1 calc R U
H34B H -0.048314 0.732447 0.891994 0.068 Uiso 1 1 calc R U
H34C H 0.100154 0.684406 0.928329 0.068 Uiso 1 1 calc R U
C35 C 0.7972(3) 0.3893(3) 0.7140(3) 0.0323(7) Uani 1 1 d . .
C36 C 0.9561(4) 0.3465(3) 0.7012(3) 0.0434(9) Uani 1 1 d . .
H36A H 0.981290 0.342093 0.776781 0.065 Uiso 1 1 calc R U
H36B H 1.001966 0.401709 0.653889 0.065 Uiso 1 1 calc R U
H36C H 0.986562 0.268226 0.664890 0.065 Uiso 1 1 calc R U
C37 C 0.7557(4) 0.4099(4) 0.5973(3) 0.0440(9) Uani 1 1 d . .
H37A H 0.790393 0.336974 0.551710 0.066 Uiso 1 1 calc R U
H37B H 0.796462 0.472310 0.558060 0.066 Uiso 1 1 calc R U
H37C H 0.653543 0.433524 0.607290 0.066 Uiso 1 1 calc R U
C38 C 0.7206(4) 0.3084(3) 0.7873(3) 0.0391(8) Uani 1 1 d . .
H38A H 0.619645 0.337726 0.792017 0.059 Uiso 1 1 calc R U
H38B H 0.742067 0.305830 0.864077 0.059 Uiso 1 1 calc R U
H38C H 0.750252 0.228968 0.753439 0.059 Uiso 1 1 calc R U
C39 C 0.3076(4) 0.3441(4) 0.7880(3) 0.0438(9) Uani 1 1 d . .
H39A H 0.208223 0.387064 0.798668 0.053 Uiso 1 1 calc R U
H39B H 0.346367 0.362266 0.853634 0.053 Uiso 1 1 calc R U
C40 C 0.3205(5) 0.2135(4) 0.7790(4) 0.0635(13) Uani 1 1 d . .
H40A H 0.230996 0.192655 0.812582 0.076 Uiso 1 1 calc R U
H40B H 0.394666 0.168696 0.818087 0.076 Uiso 1 1 calc R U
C41 C 0.3586(4) 0.1890(3) 0.6511(4) 0.0517(10) Uani 1 1 d . .
H41A H 0.410640 0.106455 0.633665 0.062 Uiso 1 1 calc R U
H41B H 0.274512 0.206032 0.615920 0.062 Uiso 1 1 calc R U
C42 C 0.4488(4) 0.2734(3) 0.6124(3) 0.0418(9) Uani 1 1 d . .
H42A H 0.545614 0.239984 0.623498 0.050 Uiso 1 1 calc R U
H42B H 0.450888 0.291735 0.530673 0.050 Uiso 1 1 calc R U
C43 C 0.1861(4) 0.6161(3) 0.3137(3) 0.0360(8) Uani 1 1 d . .
C44 C 0.2160(5) 0.5972(4) 0.1846(3) 0.0504(10) Uani 1 1 d . .
H44A H 0.183486 0.528393 0.166703 0.076 Uiso 1 1 calc R U
H44B H 0.316907 0.584044 0.155400 0.076 Uiso 1 1 calc R U
H44C H 0.166997 0.667130 0.148801 0.076 Uiso 1 1 calc R U
C45 C 0.0281(4) 0.6511(4) 0.3592(4) 0.0486(10) Uani 1 1 d . .
H45A H 0.010165 0.659585 0.442553 0.073 Uiso 1 1 calc R U
H45B H -0.015305 0.589911 0.338497 0.073 Uiso 1 1 calc R U
H45C H -0.011781 0.726122 0.325826 0.073 Uiso 1 1 calc R U
C46 C 0.2607(4) 0.7044(3) 0.3482(4) 0.0469(10) Uani 1 1 d . .
H46A H 0.225276 0.781593 0.316581 0.070 Uiso 1 1 calc R U
H46B H 0.361388 0.677978 0.318705 0.070 Uiso 1 1 calc R U
H46C H 0.243588 0.710555 0.431693 0.070 Uiso 1 1 calc R U
Li1 Li 0.6922(6) 0.4854(5) 0.0412(5) 0.0309(12) Uani 1 1 d . .
Li2 Li 0.3156(6) 0.5287(5) 0.6055(4) 0.0290(11) Uani 1 1 d . .
B1 B 0.6542(4) 0.3381(3) 0.2498(3) 0.0262(8) Uani 1 1 d . .
B2 B 0.3474(4) 0.6891(3) 0.7871(3) 0.0271(8) Uani 1 1 d . .
N1 N 0.4166(3) 0.4353(2) 0.3359(2) 0.0251(6) Uani 1 1 d . .
N2 N 0.5824(3) 0.5792(2) 0.7990(2) 0.0243(6) Uani 1 1 d . .
O1 O 0.7190(2) 0.2224(2) 0.2832(2) 0.0330(5) Uani 1 1 d . .
O2 O 0.7498(2) 0.36711(18) 0.14874(18) 0.0273(5) Uani 1 1 d . .
O3 O 0.6371(2) 0.4243(2) 0.34994(19) 0.0308(5) Uani 1 1 d . .
O4 O 0.6472(3) 0.6281(2) 0.1382(2) 0.0496(7) Uani 1 1 d . .
O5 O 0.2980(3) -0.0439(2) 0.1626(2) 0.0398(6) Uani 1 1 d . .
O6 O 0.4692(2) 0.53477(19) 0.47948(18) 0.0288(5) Uani 1 1 d . .
O7 O 0.2046(2) 0.4838(2) 0.50135(18) 0.0318(5) Uani 1 1 d . .
O8 O 0.2558(2) 0.64893(18) 0.72319(18) 0.0267(5) Uani 1 1 d . .
O9 O 0.2787(2) 0.8083(2) 0.8229(2) 0.0347(6) Uani 1 1 d . .
O10 O 0.7985(2) 0.5196(2) 0.8944(2) 0.0331(5) Uani 1 1 d . .
O11 O 0.5265(2) 0.4951(2) 0.97496(19) 0.0337(5) Uani 1 1 d . .
O12 O 0.3628(2) 0.6145(2) 0.8951(2) 0.0355(6) Uani 1 1 d . .
O13 O 0.3857(2) 0.3780(2) 0.68263(19) 0.0362(5) Uani 1 1 d . .
O14 O 0.7728(3) 1.0483(2) 0.6370(2) 0.0473(7) Uani 1 1 d . .
S1 S 0.24019(7) 0.46877(6) 0.37442(6) 0.02668(18) Uani 1 1 d . .
S2 S 0.75935(7) 0.53707(7) 0.77987(6) 0.02700(18) Uani 1 1 d . .
H1 H 0.473(3) 0.415(3) 0.167(3) 0.021(8) Uiso 1 1 d . .
H20 H 0.524(3) 0.623(3) 0.646(3) 0.018(7) Uiso 1 1 d . .

loop_
_atom_site_aniso_label
_atom_site_aniso_U_11
_atom_site_aniso_U_22
_atom_site_aniso_U_33
_atom_site_aniso_U_23
_atom_site_aniso_U_13
_atom_site_aniso_U_12
C1 0.0260(16) 0.0291(16) 0.0189(16) -0.0026(13) -0.0032(12) -0.0033(13)
C2 0.0238(16) 0.0308(16) 0.0216(16) -0.0057(13) -0.0022(12) -0.0011(13)
C3 0.0365(19) 0.0378(18) 0.0220(17) 0.0015(14) -0.0089(13) -0.0112(15)
C4 0.0333(18) 0.046(2) 0.0250(18) -0.0105(15) -0.0099(14) -0.0064(15)
C5 0.0274(17) 0.0287(16) 0.0351(19) -0.0095(14) -0.0067(13) -0.0020(13)
C6 0.050(2) 0.0340(18) 0.0292(19) 0.0001(14) -0.0083(15) -0.0144(16)
C7 0.052(2) 0.0380(19) 0.0225(18) -0.0031(14) -0.0120(15) -0.0156(16)
C8 0.047(2) 0.045(2) 0.049(2) -0.0170(18) -0.0150(18) -0.0119(17)
C9 0.0315(19) 0.0377(19) 0.033(2) -0.0001(15) 0.0039(14) 0.0039(15)
C10 0.0252(17) 0.0388(18) 0.0267(18) -0.0004(14) -0.0024(13) 0.0029(14)
C11 0.052(2) 0.038(2) 0.055(3) -0.0168(18) 0.0084(19) -0.0062(18)
C12 0.045(2) 0.059(3) 0.056(3) 0.016(2) 0.007(2) 0.016(2)
C13 0.0264(18) 0.058(2) 0.033(2) 0.0050(17) 0.0019(15) 0.0042(16)
C14 0.0269(19) 0.067(3) 0.044(2) 0.0015(19) -0.0096(16) -0.0065(17)
C15 0.0266(16) 0.0276(15) 0.0223(16) 0.0002(13) -0.0055(12) -0.0085(13)
C16 0.119(5) 0.056(3) 0.107(5) 0.008(3) -0.086(4) -0.028(3)
C17 0.096(4) 0.038(2) 0.078(4) 0.004(2) -0.055(3) -0.007(2)
C18 0.098(3) 0.058(2) 0.149(5) 0.019(2) -0.074(3) -0.023(2)
C19 0.098(3) 0.058(2) 0.149(5) 0.019(2) -0.074(3) -0.023(2)
C20 0.0219(16) 0.0313(16) 0.0223(16) -0.0032(13) -0.0058(12) -0.0042(12)
C21 0.0202(15) 0.0306(16) 0.0232(17) 0.0002(13) -0.0042(12) -0.0016(12)
C22 0.044(2) 0.0404(19) 0.0247(18) -0.0020(14) -0.0070(14) -0.0119(16)
C23 0.050(2) 0.0405(19) 0.0256(19) 0.0074(15) -0.0036(15) -0.0149(16)
C24 0.0334(18) 0.0242(16) 0.037(2) 0.0027(14) -0.0022(14) -0.0039(13)
C25 0.0367(19) 0.0316(17) 0.0331(19) -0.0053(14) -0.0074(14) -0.0053(14)
C26 0.0296(17) 0.0340(17) 0.0223(17) -0.0016(13) -0.0015(13) -0.0054(14)
C27 0.064(3) 0.041(2) 0.055(3) 0.0111(19) 0.001(2) -0.022(2)
C28 0.0224(17) 0.0375(17) 0.0232(17) -0.0042(13) -0.0034(12) -0.0102(14)
C29 0.0283(18) 0.0398(19) 0.041(2) -0.0137(16) -0.0097(15) -0.0039(15)
C30 0.0209(16) 0.0385(18) 0.0322(18) -0.0120(14) -0.0039(13) -0.0013(13)
C31 0.054(2) 0.042(2) 0.063(3) 0.0017(19) -0.024(2) -0.0116(19)
C32 0.035(2) 0.054(3) 0.082(3) -0.040(2) -0.019(2) 0.0105(18)
C33 0.0283(18) 0.048(2) 0.042(2) -0.0168(17) -0.0113(15) -0.0006(16)
C34 0.0263(18) 0.066(2) 0.042(2) -0.0109(18) 0.0012(15) -0.0100(17)
C35 0.0264(17) 0.0359(18) 0.0325(19) -0.0061(14) -0.0063(13) -0.0020(14)
C36 0.0301(19) 0.051(2) 0.043(2) -0.0042(18) -0.0063(16) 0.0010(16)
C37 0.049(2) 0.047(2) 0.032(2) -0.0101(16) -0.0126(16) 0.0034(17)
C38 0.041(2) 0.0325(18) 0.045(2) -0.0056(15) -0.0097(16) -0.0095(16)
C39 0.041(2) 0.062(2) 0.029(2) -0.0010(17) -0.0047(16) -0.0154(18)
C40 0.063(3) 0.058(3) 0.058(3) 0.016(2) 0.009(2) -0.010(2)
C41 0.045(2) 0.041(2) 0.069(3) 0.000(2) -0.011(2) -0.0107(18)
C42 0.057(2) 0.0342(18) 0.033(2) -0.0036(15) -0.0098(17) -0.0060(17)
C43 0.0325(19) 0.0412(19) 0.0306(19) -0.0013(15) -0.0107(14) 0.0028(15)
C44 0.058(3) 0.057(2) 0.030(2) 0.0022(18) -0.0123(17) 0.004(2)
C45 0.035(2) 0.062(3) 0.044(2) -0.0118(19) -0.0177(17) 0.0082(18)
C46 0.054(2) 0.0340(19) 0.053(3) 0.0054(17) -0.0159(19) -0.0068(17)
Li1 0.034(3) 0.036(3) 0.024(3) -0.001(2) -0.009(2) -0.009(2)
Li2 0.029(3) 0.035(3) 0.022(3) -0.004(2) -0.005(2) -0.005(2)
B1 0.0274(19) 0.0288(18) 0.0212(19) -0.0019(14) -0.0033(14) -0.0050(15)
B2 0.0229(18) 0.0351(19) 0.0234(18) -0.0052(15) -0.0041(14) -0.0068(15)
N1 0.0222(14) 0.0292(14) 0.0238(14) -0.0061(11) -0.0039(10) -0.0050(11)
N2 0.0178(13) 0.0306(14) 0.0231(14) 0.0004(11) -0.0015(10) -0.0050(10)
O1 0.0264(12) 0.0383(13) 0.0281(13) 0.0045(10) 0.0005(9) -0.0006(10)
O2 0.0221(11) 0.0331(11) 0.0241(12) 0.0002(9) -0.0025(9) -0.0032(9)
O3 0.0209(11) 0.0449(13) 0.0257(12) -0.0073(10) -0.0027(9) -0.0066(10)
O4 0.0677(18) 0.0330(13) 0.0529(18) -0.0065(12) -0.0366(14) 0.0000(12)
O5 0.0429(14) 0.0342(13) 0.0455(15) -0.0142(11) -0.0115(11) -0.0106(11)
O6 0.0263(12) 0.0362(12) 0.0242(12) -0.0088(10) -0.0035(9) -0.0078(9)
O7 0.0267(12) 0.0439(13) 0.0233(12) -0.0062(10) -0.0007(9) -0.0081(10)
O8 0.0195(11) 0.0319(11) 0.0275(12) -0.0079(9) -0.0035(9) -0.0032(9)
O9 0.0243(12) 0.0409(13) 0.0387(14) -0.0178(11) -0.0093(10) -0.0020(10)
O10 0.0280(12) 0.0460(14) 0.0319(13) 0.0022(10) -0.0126(9) -0.0163(10)
O11 0.0324(13) 0.0457(13) 0.0259(13) 0.0057(10) -0.0068(9) -0.0148(10)
O12 0.0233(12) 0.0559(15) 0.0263(13) 0.0002(11) -0.0037(9) -0.0083(11)
O13 0.0433(14) 0.0376(12) 0.0261(13) -0.0027(10) -0.0045(10) -0.0077(11)
O14 0.0622(18) 0.0361(13) 0.0452(16) 0.0030(11) -0.0029(13) -0.0208(13)
S1 0.0211(4) 0.0353(4) 0.0239(4) -0.0055(3) -0.0040(3) -0.0064(3)
S2 0.0202(4) 0.0351(4) 0.0274(4) 0.0018(3) -0.0048(3) -0.0097(3)

loop_
_atom_type_symbol
_atom_type_description
_atom_type_scat_dispersion_real
_atom_type_scat_dispersion_imag
_atom_type_scat_source
C C 0.0033 0.0016 'International Tables Vol C Tables 4.2.6.8 and 6.1.1.4'
H H 0.0000 0.0000 'International Tables Vol C Tables 4.2.6.8 and 6.1.1.4'
Li Li -0.0003 0.0001 'International Tables Vol C Tables 4.2.6.8 and 6.1.1.4'
B B 0.0013 0.0007 'International Tables Vol C Tables 4.2.6.8 and 6.1.1.4'
N N 0.0061 0.0033 'International Tables Vol C Tables 4.2.6.8 and 6.1.1.4'
O O 0.0106 0.0060 'International Tables Vol C Tables 4.2.6.8 and 6.1.1.4'
S S 0.1246 0.1234 'International Tables Vol C Tables 4.2.6.8 and 6.1.1.4'

loop_
_geom_angle_atom_site_label_1
_geom_angle_atom_site_label_2
_geom_angle_atom_site_label_3
_geom_angle
_geom_angle_site_symmetry_1
_geom_angle_site_symmetry_3
N1 C1 C2 113.7(2) . .
N1 C1 B1 100.6(2) . .
C2 C1 B1 117.3(2) . .
N1 C1 H1 105.7(18) . .
C2 C1 H1 106.0(19) . .
B1 C1 H1 113.0(18) . .
C3 C2 C7 117.1(3) . .
C3 C2 C1 119.3(3) . .
C7 C2 C1 123.5(3) . .
C4 C3 C2 122.4(3) . .
C4 C3 H3 118.8 . .
C2 C3 H3 118.8 . .
C5 C4 C3 119.3(3) . .
C5 C4 H4 120.3 . .
C3 C4 H4 120.3 . .
O5 C5 C4 124.4(3) . .
O5 C5 C6 116.1(3) . .
C4 C5 C6 119.4(3) . .
C7 C6 C5 120.5(3) . .
C7 C6 H6 119.8 . .
C5 C6 H6 119.8 . .
C6 C7 C2 121.3(3) . .
C6 C7 H7 119.3 . .
C2 C7 H7 119.3 . .
O5 C8 H8A 109.5 . .
O5 C8 H8B 109.5 . .
H8A C8 H8B 109.5 . .
O5 C8 H8C 109.5 . .
H8A C8 H8C 109.5 . .
H8B C8 H8C 109.5 . .
O1 C9 C12 109.1(3) . .
O1 C9 C11 108.0(3) . .
C12 C9 C11 110.2(3) . .
O1 C9 C10 101.9(2) . .
C12 C9 C10 114.2(3) . .
C11 C9 C10 113.0(3) . .
O2 C10 C14 108.7(3) . .
O2 C10 C13 108.9(3) . .
C14 C10 C13 109.1(3) . .
O2 C10 C9 101.2(2) . .
C14 C10 C9 113.5(3) . .
C13 C10 C9 115.0(3) . .
C9 C11 H11A 109.5 . .
C9 C11 H11B 109.5 . .
H11A C11 H11B 109.5 . .
C9 C11 H11C 109.5 . .
H11A C11 H11C 109.5 . .
H11B C11 H11C 109.5 . .
C9 C12 H12A 109.5 . .
C9 C12 H12B 109.5 . .
H12A C12 H12B 109.5 . .
C9 C12 H12C 109.5 . .
H12A C12 H12C 109.5 . .
H12B C12 H12C 109.5 . .
C10 C13 H13A 109.5 . .
C10 C13 H13B 109.5 . .
H13A C13 H13B 109.5 . .
C10 C13 H13C 109.5 . .
H13A C13 H13C 109.5 . .
H13B C13 H13C 109.5 . .
C10 C14 H14A 109.5 . .
C10 C14 H14B 109.5 . .
H14A C14 H14B 109.5 . .
C10 C14 H14C 109.5 . .
H14A C14 H14C 109.5 . .
H14B C14 H14C 109.5 . .
O6 C15 O3 124.2(3) . .
O6 C15 N1 123.8(3) . .
O3 C15 N1 111.9(3) . .
O4 C16 C18 106.9(4) . .
O4 C16 H16A 110.3 . .
C18 C16 H16A 110.3 . .
O4 C16 H16B 110.3 . .
C18 C16 H16B 110.3 . .
H16A C16 H16B 108.6 . .
O4 C17 C19 107.6(4) . .
O4 C17 H17A 110.2 . .
C19 C17 H17A 110.2 . .
O4 C17 H17B 110.2 . .
C19 C17 H17B 110.2 . .
H17A C17 H17B 108.5 . .
C19 C18 C16 107.5(5) . .
C19 C18 H18A 110.2 . .
C16 C18 H18A 110.2 . .
C19 C18 H18B 110.2 . .
C16 C18 H18B 110.2 . .
H18A C18 H18B 108.5 . .
C18 C19 C17 102.4(5) . .
C18 C19 H19A 111.3 . .
C17 C19 H19A 111.3 . .
C18 C19 H19B 111.3 . .
C17 C19 H19B 111.3 . .
H19A C19 H19B 109.2 . .
N2 C20 C21 112.3(2) . .
N2 C20 B2 100.8(2) . .
C21 C20 B2 117.2(3) . .
N2 C20 H20 109.5(18) . .
C21 C20 H20 106.8(18) . .
B2 C20 H20 110.1(18) . .
C22 C21 C26 117.6(3) . .
C22 C21 C20 121.6(3) . .
C26 C21 C20 120.8(3) . .
C21 C22 C23 121.6(3) . .
C21 C22 H22 119.2 . .
C23 C22 H22 119.2 . .
C24 C23 C22 119.5(3) . .
C24 C23 H23 120.3 . .
C22 C23 H23 120.3 . .
O14 C24 C25 115.4(3) . .
O14 C24 C23 124.8(3) . .
C25 C24 C23 119.8(3) . .
C26 C25 C24 120.0(3) . .
C26 C25 H25 120.0 . .
C24 C25 H25 120.0 . .
C25 C26 C21 121.4(3) . .
C25 C26 H26 119.3 . .
C21 C26 H26 119.3 . .
O14 C27 H27A 109.5 . .
O14 C27 H27B 109.5 . .
H27A C27 H27B 109.5 . .
O14 C27 H27C 109.5 . .
H27A C27 H27C 109.5 . .
H27B C27 H27C 109.5 . .
O11 C28 O12 124.1(3) . .
O11 C28 N2 123.8(3) . .
O12 C28 N2 112.1(3) . .
O9 C29 C31 108.4(3) . .
O9 C29 C32 108.9(3) . .
C31 C29 C32 110.1(3) . .
O9 C29 C30 102.0(3) . .
C31 C29 C30 113.3(3) . .
C32 C29 C30 113.6(3) . .
O8 C30 C33 109.5(2) . .
O8 C30 C34 108.3(3) . .
C33 C30 C34 109.4(3) . .
O8 C30 C29 100.7(2) . .
C33 C30 C29 115.0(3) . .
C34 C30 C29 113.4(3) . .
C29 C31 H31A 109.5 . .
C29 C31 H31B 109.5 . .
H31A C31 H31B 109.5 . .
C29 C31 H31C 109.5 . .
H31A C31 H31C 109.5 . .
H31B C31 H31C 109.5 . .
C29 C32 H32A 109.5 . .
C29 C32 H32B 109.5 . .
H32A C32 H32B 109.5 . .
C29 C32 H32C 109.5 . .
H32A C32 H32C 109.5 . .
H32B C32 H32C 109.5 . .
C30 C33 H33A 109.5 . .
C30 C33 H33B 109.5 . .
H33A C33 H33B 109.5 . .
C30 C33 H33C 109.5 . .
H33A C33 H33C 109.5 . .
H33B C33 H33C 109.5 . .
C30 C34 H34A 109.5 . .
C30 C34 H34B 109.5 . .
H34A C34 H34B 109.5 . .
C30 C34 H34C 109.5 . .
H34A C34 H34C 109.5 . .
H34B C34 H34C 109.5 . .
C38 C35 C37 112.7(3) . .
C38 C35 C36 111.9(3) . .
C37 C35 C36 110.8(3) . .
C38 C35 S2 111.8(2) . .
C37 C35 S2 105.5(2) . .
C36 C35 S2 103.6(2) . .
C35 C36 H36A 109.5 . .
C35 C36 H36B 109.5 . .
H36A C36 H36B 109.5 . .
C35 C36 H36C 109.5 . .
H36A C36 H36C 109.5 . .
H36B C36 H36C 109.5 . .
C35 C37 H37A 109.5 . .
C35 C37 H37B 109.5 . .
H37A C37 H37B 109.5 . .
C35 C37 H37C 109.5 . .
H37A C37 H37C 109.5 . .
H37B C37 H37C 109.5 . .
C35 C38 H38A 109.5 . .
C35 C38 H38B 109.5 . .
H38A C38 H38B 109.5 . .
C35 C38 H38C 109.5 . .
H38A C38 H38C 109.5 . .
H38B C38 H38C 109.5 . .
O13 C39 C40 106.6(3) . .
O13 C39 H39A 110.4 . .
C40 C39 H39A 110.4 . .
O13 C39 H39B 110.4 . .
C40 C39 H39B 110.4 . .
H39A C39 H39B 108.6 . .
C39 C40 C41 103.5(3) . .
C39 C40 H40A 111.1 . .
C41 C40 H40A 111.1 . .
C39 C40 H40B 111.1 . .
C41 C40 H40B 111.1 . .
H40A C40 H40B 109.0 . .
C42 C41 C40 101.4(3) . .
C42 C41 H41A 111.5 . .
C40 C41 H41A 111.5 . .
C42 C41 H41B 111.5 . .
C40 C41 H41B 111.5 . .
H41A C41 H41B 109.3 . .
O13 C42 C41 105.3(3) . .
O13 C42 H42A 110.7 . .
C41 C42 H42A 110.7 . .
O13 C42 H42B 110.7 . .
C41 C42 H42B 110.7 . .
H42A C42 H42B 108.8 . .
C46 C43 C44 111.9(3) . .
C46 C43 C45 112.1(3) . .
C44 C43 C45 110.3(3) . .
C46 C43 S1 112.8(3) . .
C44 C43 S1 105.7(2) . .
C45 C43 S1 103.6(3) . .
C43 C44 H44A 109.5 . .
C43 C44 H44B 109.5 . .
H44A C44 H44B 109.5 . .
C43 C44 H44C 109.5 . .
H44A C44 H44C 109.5 . .
H44B C44 H44C 109.5 . .
C43 C45 H45A 109.5 . .
C43 C45 H45B 109.5 . .
H45A C45 H45B 109.5 . .
C43 C45 H45C 109.5 . .
H45A C45 H45C 109.5 . .
H45B C45 H45C 109.5 . .
C43 C46 H46A 109.5 . .
C43 C46 H46B 109.5 . .
H46A C46 H46B 109.5 . .
C43 C46 H46C 109.5 . .
H46A C46 H46C 109.5 . .
H46B C46 H46C 109.5 . .
O2 Li1 O10 128.2(3) . 1_554
O2 Li1 O11 123.0(3) . 1_554
O10 Li1 O11 91.2(2) 1_554 1_554
O2 Li1 O4 100.1(3) . .
O10 Li1 O4 107.5(3) 1_554 .
O11 Li1 O4 104.8(3) 1_554 .
O8 Li2 O6 120.7(3) . .
O8 Li2 O7 128.1(3) . .
O6 Li2 O7 91.7(2) . .
O8 Li2 O13 106.1(3) . .
O6 Li2 O13 103.3(3) . .
O7 Li2 O13 103.8(3) . .
O1 B1 O2 106.2(2) . .
O1 B1 O3 108.0(3) . .
O2 B1 O3 111.1(3) . .
O1 B1 C1 118.4(3) . .
O2 B1 C1 112.8(3) . .
O3 B1 C1 100.2(2) . .
O9 B2 O8 106.2(3) . .
O9 B2 O12 108.1(3) . .
O8 B2 O12 110.6(3) . .
O9 B2 C20 118.0(3) . .
O8 B2 C20 113.2(3) . .
O12 B2 C20 100.5(2) . .
C15 N1 C1 112.8(2) . .
C15 N1 S1 125.5(2) . .
C1 N1 S1 121.8(2) . .
C28 N2 C20 113.2(2) . .
C28 N2 S2 125.0(2) . .
C20 N2 S2 120.9(2) . .
C9 O1 B1 108.3(2) . .
C10 O2 B1 106.1(2) . .
C10 O2 Li1 130.4(2) . .
B1 O2 Li1 123.4(2) . .
C15 O3 B1 113.0(2) . .
C16 O4 C17 107.6(3) . .
C16 O4 Li1 123.4(3) . .
C17 O4 Li1 118.6(3) . .
C5 O5 C8 116.6(3) . .
C15 O6 Li2 126.5(3) . .
S1 O7 Li2 128.9(2) . .
C30 O8 B2 106.1(2) . .
C30 O8 Li2 128.1(2) . .
B2 O8 Li2 125.5(2) . .
C29 O9 B2 108.5(2) . .
S2 O10 Li1 130.8(2) . 1_556
C28 O11 Li1 127.5(3) . 1_556
C28 O12 B2 113.3(2) . .
C39 O13 C42 108.4(3) . .
C39 O13 Li2 121.5(3) . .
C42 O13 Li2 118.2(2) . .
C24 O14 C27 116.8(3) . .
O7 S1 N1 107.46(13) . .
O7 S1 C43 106.76(14) . .
N1 S1 C43 103.93(15) . .
O10 S2 N2 108.16(13) . .
O10 S2 C35 106.62(15) . .
N2 S2 C35 102.44(14) . .

loop_
_geom_bond_atom_site_label_1
_geom_bond_atom_site_label_2
_geom_bond_distance
_geom_bond_site_symmetry_2
C1 N1 1.492(4) .
C1 C2 1.501(4) .
C1 B1 1.654(5) .
C1 H1 0.97(3) .
C2 C3 1.386(4) .
C2 C7 1.394(5) .
C3 C4 1.389(5) .
C3 H3 0.9500 .
C4 C5 1.384(5) .
C4 H4 0.9500 .
C5 O5 1.372(4) .
C5 C6 1.383(5) .
C6 C7 1.383(5) .
C6 H6 0.9500 .
C7 H7 0.9500 .
C8 O5 1.432(4) .
C8 H8A 0.9800 .
C8 H8B 0.9800 .
C8 H8C 0.9800 .
C9 O1 1.438(4) .
C9 C12 1.522(5) .
C9 C11 1.525(6) .
C9 C10 1.534(5) .
C10 O2 1.455(4) .
C10 C14 1.521(5) .
C10 C13 1.531(5) .
C11 H11A 0.9800 .
C11 H11B 0.9800 .
C11 H11C 0.9800 .
C12 H12A 0.9800 .
C12 H12B 0.9800 .
C12 H12C 0.9800 .
C13 H13A 0.9800 .
C13 H13B 0.9800 .
C13 H13C 0.9800 .
C14 H14A 0.9800 .
C14 H14B 0.9800 .
C14 H14C 0.9800 .
C15 O6 1.231(4) .
C15 O3 1.295(4) .
C15 N1 1.387(4) .
C16 O4 1.420(5) .
C16 C18 1.460(7) .
C16 H16A 0.9900 .
C16 H16B 0.9900 .
C17 O4 1.426(5) .
C17 C19 1.463(7) .
C17 H17A 0.9900 .
C17 H17B 0.9900 .
C18 C19 1.467(8) .
C18 H18A 0.9900 .
C18 H18B 0.9900 .
C19 H19A 0.9900 .
C19 H19B 0.9900 .
C20 N2 1.491(4) .
C20 C21 1.502(5) .
C20 B2 1.661(4) .
C20 H20 0.98(3) .
C21 C22 1.371(5) .
C21 C26 1.404(5) .
C22 C23 1.406(5) .
C22 H22 0.9500 .
C23 C24 1.377(5) .
C23 H23 0.9500 .
C24 O14 1.377(4) .
C24 C25 1.387(5) .
C25 C26 1.377(5) .
C25 H25 0.9500 .
C26 H26 0.9500 .
C27 O14 1.427(5) .
C27 H27A 0.9800 .
C27 H27B 0.9800 .
C27 H27C 0.9800 .
C28 O11 1.234(4) .
C28 O12 1.296(4) .
C28 N2 1.387(4) .
C29 O9 1.437(4) .
C29 C31 1.509(6) .
C29 C32 1.534(5) .
C29 C30 1.546(5) .
C30 O8 1.454(4) .
C30 C33 1.510(5) .
C30 C34 1.526(5) .
C31 H31A 0.9800 .
C31 H31B 0.9800 .
C31 H31C 0.9800 .
C32 H32A 0.9800 .
C32 H32B 0.9800 .
C32 H32C 0.9800 .
C33 H33A 0.9800 .
C33 H33B 0.9800 .
C33 H33C 0.9800 .
C34 H34A 0.9800 .
C34 H34B 0.9800 .
C34 H34C 0.9800 .
C35 C38 1.507(5) .
C35 C37 1.526(5) .
C35 C36 1.532(5) .
C35 S2 1.845(3) .
C36 H36A 0.9800 .
C36 H36B 0.9800 .
C36 H36C 0.9800 .
C37 H37A 0.9800 .
C37 H37B 0.9800 .
C37 H37C 0.9800 .
C38 H38A 0.9800 .
C38 H38B 0.9800 .
C38 H38C 0.9800 .
C39 O13 1.442(4) .
C39 C40 1.505(6) .
C39 H39A 0.9900 .
C39 H39B 0.9900 .
C40 C41 1.520(6) .
C40 H40A 0.9900 .
C40 H40B 0.9900 .
C41 C42 1.491(6) .
C41 H41A 0.9900 .
C41 H41B 0.9900 .
C42 O13 1.447(4) .
C42 H42A 0.9900 .
C42 H42B 0.9900 .
C43 C46 1.518(6) .
C43 C44 1.525(5) .
C43 C45 1.531(5) .
C43 S1 1.847(4) .
C44 H44A 0.9800 .
C44 H44B 0.9800 .
C44 H44C 0.9800 .
C45 H45A 0.9800 .
C45 H45B 0.9800 .
C45 H45C 0.9800 .
C46 H46A 0.9800 .
C46 H46B 0.9800 .
C46 H46C 0.9800 .
Li1 O2 1.919(6) .
Li1 O10 1.947(6) 1_554
Li1 O11 1.953(6) 1_554
Li1 O4 1.974(6) .
Li2 O8 1.927(5) .
Li2 O6 1.943(6) .
Li2 O7 1.979(6) .
Li2 O13 2.001(6) .
B1 O1 1.436(4) .
B1 O2 1.470(4) .
B1 O3 1.547(4) .
B2 O9 1.438(4) .
B2 O8 1.466(4) .
B2 O12 1.544(5) .
N1 S1 1.691(3) .
N2 S2 1.697(2) .
O7 S1 1.494(2) .
O10 S2 1.490(2) .
